data_4076315
loop_
_publ_author_name
'Conde-Guadano, Susana'
'Danopoulos, Andreas A.'
'Pattacini, Roberto'
'Hanton, Martin'
'Tooze, Robert P.'

_publ_section_title
;
 Indenyl Functionalized N-Heterocyclic Carbene Complexes of Chromium:
 Syntheses, Structures, and Reactivity Studies Relevant to Ethylene
 Oligomerization and Polymerization
;
_journal_issue 5
_journal_name_full Organometallics
_journal_page_first 1643
_journal_paper_doi 10.1021/om200641u
_journal_volume 31
_journal_year 2012
_chemical_formula_sum 'C28 H33 Cl Cr N2'
_chemical_formula_weight 485.01
_chemical_name_systematic
;
 ?
;
_space_group_IT_number 14
_symmetry_cell_setting monoclinic
_symmetry_space_group_name_Hall '-P 2ybc'
_symmetry_space_group_name_H-M 'P 1 21/c 1'
_atom_sites_solution_hydrogens geom
_atom_sites_solution_primary direct
_atom_sites_solution_secondary difmap
_audit_creation_method SHELXL-97
_cell_angle_alpha 90.00
_cell_angle_beta 89.983(2)
_cell_angle_gamma 90.00
_cell_formula_units_Z 8
_cell_length_a 14.1911(5)
_cell_length_b 22.6160(7)
_cell_length_c 15.8258(5)
_cell_measurement_reflns_used 73509
_cell_measurement_temperature 173(2)
_cell_measurement_theta_max 27.48
_cell_measurement_theta_min 2.91
_cell_volume 5079.2(3)
_computing_cell_refinement
;
'DENZO (Otwinowski & Minor, 1997) & COLLECT (Hooft, R.W.W., 1998)'
;
_computing_data_collection 'COLLECT (Hooft, R.W.W., 1998)'
_computing_data_reduction
;
'DENZO (Otwinowski & Minor, 1997) & COLLECT (Hooft, R.W.W., 1998)'  
;
_computing_molecular_graphics 'ORTEP-3 (Farrugia, 1997)'
_computing_structure_refinement 'SHELXL-97 (Sheldrick, 2008)'
_computing_structure_solution 'SHELXS-97 (Sheldrick, 1997)'
_diffrn_ambient_temperature 173(2)
_diffrn_detector_area_resol_mean 9.091
_diffrn_measured_fraction_theta_full 0.991
_diffrn_measured_fraction_theta_max 0.988
_diffrn_measurement_device_type
;
'Bruker-Nonius Roper CCD camera on \k-goniostat' 
;
_diffrn_measurement_method '\f & \w scans'
_diffrn_radiation_monochromator graphite
_diffrn_radiation_source 'Bruker-Nonius FR591 rotating anode'
_diffrn_radiation_type MoK\a
_diffrn_radiation_wavelength 0.71073
_diffrn_reflns_av_R_equivalents 0.0931
_diffrn_reflns_av_sigmaI/netI 0.1068
_diffrn_reflns_limit_h_max 18
_diffrn_reflns_limit_h_min -18
_diffrn_reflns_limit_k_max 29
_diffrn_reflns_limit_k_min -27
_diffrn_reflns_limit_l_max 20
_diffrn_reflns_limit_l_min -20
_diffrn_reflns_number 47441
_diffrn_reflns_theta_full 27.50
_diffrn_reflns_theta_max 27.54
_diffrn_reflns_theta_min 2.95
_exptl_absorpt_coefficient_mu 0.573
_exptl_absorpt_correction_T_max 0.8940
_exptl_absorpt_correction_T_min 0.8842
_exptl_absorpt_correction_type multi-scan
_exptl_absorpt_process_details 'SADABS 2007/2 (Sheldrick, G.M., 2007)'
_exptl_crystal_colour 'Dark Orange'
_exptl_crystal_density_diffrn 1.269
_exptl_crystal_density_method 'not measured'
_exptl_crystal_description Block
_exptl_crystal_F_000 2048
_exptl_crystal_size_max 0.22
_exptl_crystal_size_mid 0.20
_exptl_crystal_size_min 0.20
_refine_diff_density_max 0.430
_refine_diff_density_min -0.570
_refine_diff_density_rms 0.091
_refine_ls_extinction_method none
_refine_ls_goodness_of_fit_ref 1.032
_refine_ls_hydrogen_treatment constr
_refine_ls_matrix_type full
_refine_ls_number_parameters 590
_refine_ls_number_reflns 11578
_refine_ls_number_restraints 0
_refine_ls_restrained_S_all 1.032
_refine_ls_R_factor_all 0.1098
_refine_ls_R_factor_gt 0.0615
_refine_ls_shift/su_max 0.001
_refine_ls_shift/su_mean 0.000
_refine_ls_structure_factor_coef Fsqd
_refine_ls_weighting_details 'calc w=1/[\s^2^(Fo^2^)+(0.0477P)^2^+1.2257P] where P=(Fo^2^+2Fc^2^)/3'
_refine_ls_weighting_scheme calc
_refine_ls_wR_factor_gt 0.1122
_refine_ls_wR_factor_ref 0.1282
_reflns_number_gt 7761
_reflns_number_total 11578
_reflns_threshold_expression >2\s(I)
_cod_data_source_file om200641u_si_001.cif
_cod_data_source_block complex3a
_cod_original_sg_symbol_H-M P21/c
_cod_database_code 4076315

loop_
_symmetry_equiv_pos_as_xyz
'x, y, z'
'-x, y+1/2, -z+1/2'
'-x, -y, -z'
'x, -y-1/2, z-1/2'

loop_
_atom_site_label
_atom_site_type_symbol
_atom_site_fract_x
_atom_site_fract_y
_atom_site_fract_z
_atom_site_U_iso_or_equiv
_atom_site_adp_type
_atom_site_occupancy
_atom_site_symmetry_multiplicity
_atom_site_calc_flag
_atom_site_refinement_flags
C1 C 0.4289(3) 0.28279(18) 0.0006(2) 0.0196(10) Uani 1 1 d .
C2 C 0.3710(4) 0.2530(2) -0.1266(3) 0.0287(12) Uani 1 1 d .
H2 H 0.3626 0.2503 -0.1847 0.034 Uiso 1 1 calc R
C3 C 0.3254(4) 0.2213(2) -0.0670(3) 0.0261(12) Uani 1 1 d .
H3 H 0.2789 0.1930 -0.0760 0.031 Uiso 1 1 calc R
C4 C 0.4977(5) 0.33074(17) -0.1291(2) 0.0268(10) Uani 1 1 d .
H4A H 0.4876 0.3274 -0.1895 0.032 Uiso 1 1 calc R
H4B H 0.5620 0.3188 -0.1174 0.032 Uiso 1 1 calc R
C5 C 0.4850(5) 0.39483(17) -0.1029(3) 0.0313(12) Uani 1 1 d .
H5A H 0.5221 0.4198 -0.1400 0.038 Uiso 1 1 calc R
H5B H 0.4194 0.4058 -0.1097 0.038 Uiso 1 1 calc R
C6 C 0.5141(4) 0.40610(17) -0.0129(2) 0.0258(12) Uani 1 1 d .
C7 C 0.6065(4) 0.39715(18) 0.0173(3) 0.0277(12) Uani 1 1 d .
H7 H 0.6570 0.3842 -0.0153 0.033 Uiso 1 1 calc R
C8 C 0.6111(4) 0.41069(18) 0.1042(3) 0.0267(11) Uani 1 1 d .
H8 H 0.6629 0.4054 0.1394 0.032 Uiso 1 1 calc R
C9 C 0.5214(4) 0.43410(17) 0.1282(3) 0.0235(11) Uani 1 1 d .
C10 C 0.4611(4) 0.43259(18) 0.0556(3) 0.0240(11) Uani 1 1 d .
C11 C 0.3664(4) 0.4539(2) 0.0620(3) 0.0300(12) Uani 1 1 d .
C12 C 0.3402(4) 0.4773(2) 0.1393(3) 0.0387(14) Uani 1 1 d .
H12 H 0.2803 0.4936 0.1443 0.046 Uiso 1 1 calc R
C13 C 0.3991(4) 0.4778(2) 0.2108(3) 0.0375(14) Uani 1 1 d .
H13 H 0.3768 0.4938 0.2611 0.045 Uiso 1 1 calc R
C14 C 0.4884(5) 0.45536(18) 0.2078(3) 0.0306(11) Uani 1 1 d .
C15 C 0.5538(5) 0.4520(2) 0.2835(3) 0.0444(15) Uani 1 1 d .
H15A H 0.5250 0.4714 0.3309 0.067 Uiso 1 1 calc R
H15B H 0.6123 0.4713 0.2702 0.067 Uiso 1 1 calc R
H15C H 0.5656 0.4114 0.2972 0.067 Uiso 1 1 calc R
C16 C 0.2980(4) 0.4519(2) -0.0093(3) 0.0430(14) Uani 1 1 d .
H16A H 0.2381 0.4666 0.0094 0.064 Uiso 1 1 calc R
H16B H 0.2910 0.4118 -0.0282 0.064 Uiso 1 1 calc R
H16C H 0.3208 0.4759 -0.0549 0.064 Uiso 1 1 calc R
C17 C 0.3320(3) 0.21152(19) 0.0889(2) 0.0194(10) Uani 1 1 d .
C18 C 0.3642(4) 0.15470(19) 0.1057(3) 0.0241(11) Uani 1 1 d .
C19 C 0.3252(4) 0.1259(2) 0.1753(3) 0.0252(11) Uani 1 1 d .
H19 H 0.3452 0.0878 0.1882 0.030 Uiso 1 1 calc R
C20 C 0.2577(4) 0.1523(2) 0.2254(3) 0.0265(12) Uani 1 1 d .
H20 H 0.2313 0.1317 0.2705 0.032 Uiso 1 1 calc R
C21 C 0.2296(3) 0.20947(19) 0.2084(3) 0.0225(10) Uani 1 1 d .
H21 H 0.1848 0.2272 0.2429 0.027 Uiso 1 1 calc R
C22 C 0.2669(3) 0.24138(18) 0.1407(2) 0.0195(10) Uani 1 1 d .
C23 C 0.2385(4) 0.30504(19) 0.1265(3) 0.0251(11) Uani 1 1 d .
H23 H 0.2805 0.3217 0.0834 0.030 Uiso 1 1 calc R
C24 C 0.1374(4) 0.3102(2) 0.0938(3) 0.0333(13) Uani 1 1 d .
H24A H 0.1306 0.2869 0.0435 0.050 Uiso 1 1 calc R
H24B H 0.1238 0.3509 0.0813 0.050 Uiso 1 1 calc R
H24C H 0.0945 0.2962 0.1362 0.050 Uiso 1 1 calc R
C25 C 0.2510(4) 0.3412(2) 0.2075(3) 0.0322(12) Uani 1 1 d .
H25A H 0.2116 0.3251 0.2512 0.048 Uiso 1 1 calc R
H25B H 0.2335 0.3815 0.1971 0.048 Uiso 1 1 calc R
H25C H 0.3157 0.3395 0.2250 0.048 Uiso 1 1 calc R
C26 C 0.4413(4) 0.1248(2) 0.0540(3) 0.0279(12) Uani 1 1 d .
H26 H 0.4608 0.1524 0.0096 0.033 Uiso 1 1 calc R
C27 C 0.5276(4) 0.1118(2) 0.1094(3) 0.0378(14) Uani 1 1 d .
H27A H 0.5511 0.1481 0.1327 0.057 Uiso 1 1 calc R
H27B H 0.5758 0.0935 0.0758 0.057 Uiso 1 1 calc R
H27C H 0.5099 0.0856 0.1545 0.057 Uiso 1 1 calc R
C28 C 0.4050(5) 0.0685(2) 0.0108(3) 0.0409(14) Uani 1 1 d .
H28A H 0.3843 0.0409 0.0530 0.061 Uiso 1 1 calc R
H28B H 0.4547 0.0511 -0.0220 0.061 Uiso 1 1 calc R
H28C H 0.3532 0.0783 -0.0256 0.061 Uiso 1 1 calc R
C29 C -0.0719(3) 0.22132(17) 0.0182(2) 0.0174(10) Uani 1 1 d .
C30 C -0.1724(4) 0.2837(2) 0.0833(3) 0.0285(12) Uani 1 1 d .
H30 H -0.2178 0.3129 0.0910 0.034 Uiso 1 1 calc R
C31 C -0.1299(4) 0.2534(2) 0.1446(3) 0.0247(11) Uani 1 1 d .
H31 H -0.1392 0.2572 0.2025 0.030 Uiso 1 1 calc R
C32 C -0.0053(5) 0.17485(16) 0.1493(2) 0.0237(9) Uani 1 1 d .
H32A H -0.0160 0.1790 0.2096 0.028 Uiso 1 1 calc R
H32B H 0.0592 0.1865 0.1379 0.028 Uiso 1 1 calc R
C33 C -0.0178(5) 0.11024(17) 0.1249(2) 0.0295(12) Uani 1 1 d .
H33A H 0.0194 0.0860 0.1630 0.035 Uiso 1 1 calc R
H33B H -0.0834 0.0995 0.1325 0.035 Uiso 1 1 calc R
C34 C 0.0106(4) 0.09645(17) 0.0356(2) 0.0229(11) Uani 1 1 d .
C35 C 0.1043(4) 0.10461(18) 0.0049(3) 0.0240(11) Uani 1 1 d .
H35 H 0.1552 0.1177 0.0369 0.029 Uiso 1 1 calc R
C36 C 0.1076(4) 0.0899(2) -0.0809(3) 0.0264(11) Uani 1 1 d .
H36 H 0.1593 0.0944 -0.1163 0.032 Uiso 1 1 calc R
C37 C 0.0171(4) 0.06634(17) -0.1050(3) 0.0256(12) Uani 1 1 d .
C38 C -0.0441(4) 0.06900(18) -0.0321(2) 0.0230(11) Uani 1 1 d .
C39 C -0.1382(4) 0.04920(18) -0.0382(3) 0.0254(11) Uani 1 1 d .
C40 C -0.1661(4) 0.0252(2) -0.1147(3) 0.0303(12) Uani 1 1 d .
H40 H -0.2266 0.0099 -0.1199 0.036 Uiso 1 1 calc R
C41 C -0.1044(4) 0.02334(19) -0.1857(3) 0.0342(13) Uani 1 1 d .
H41 H -0.1267 0.0073 -0.2361 0.041 Uiso 1 1 calc R
C42 C -0.0150(5) 0.04387(18) -0.1831(2) 0.0291(12) Uani 1 1 d .
C43 C 0.0482(4) 0.0440(2) -0.2593(3) 0.0378(14) Uani 1 1 d .
H43A H 0.0167 0.0249 -0.3055 0.057 Uiso 1 1 calc R
H43B H 0.1053 0.0231 -0.2464 0.057 Uiso 1 1 calc R
H43C H 0.0628 0.0840 -0.2745 0.057 Uiso 1 1 calc R
C44 C -0.2075(4) 0.0524(2) 0.0345(3) 0.0352(12) Uani 1 1 d .
H44A H -0.2672 0.0367 0.0168 0.053 Uiso 1 1 calc R
H44B H -0.2153 0.0929 0.0515 0.053 Uiso 1 1 calc R
H44C H -0.1840 0.0297 0.0812 0.053 Uiso 1 1 calc R
C45 C -0.1674(3) 0.2913(2) -0.0719(2) 0.0197(10) Uani 1 1 d .
C46 C -0.2321(3) 0.26240(19) -0.1223(2) 0.0210(10) Uani 1 1 d .
C47 C -0.2683(4) 0.29252(19) -0.1920(3) 0.0247(11) Uani 1 1 d .
H47 H -0.3124 0.2743 -0.2267 0.030 Uiso 1 1 calc R
C48 C -0.2385(4) 0.35012(19) -0.2096(3) 0.0248(11) Uani 1 1 d .
H48 H -0.2651 0.3709 -0.2544 0.030 Uiso 1 1 calc R
C49 C -0.1698(4) 0.3761(2) -0.1608(3) 0.0234(11) Uani 1 1 d .
H49 H -0.1487 0.4138 -0.1748 0.028 Uiso 1 1 calc R
C50 C -0.1311(4) 0.34760(18) -0.0912(3) 0.0216(10) Uani 1 1 d .
C51 C -0.0537(4) 0.3766(2) -0.0404(3) 0.0283(12) Uani 1 1 d .
H51 H -0.0344 0.3490 0.0041 0.034 Uiso 1 1 calc R
C52 C -0.0881(5) 0.4334(2) 0.0022(3) 0.0449(16) Uani 1 1 d .
H52A H -0.1082 0.4610 -0.0402 0.067 Uiso 1 1 calc R
H52B H -0.0377 0.4504 0.0346 0.067 Uiso 1 1 calc R
H52C H -0.1400 0.4244 0.0389 0.067 Uiso 1 1 calc R
C53 C 0.0320(4) 0.3891(2) -0.0955(3) 0.0394(14) Uani 1 1 d .
H53A H 0.0548 0.3528 -0.1192 0.059 Uiso 1 1 calc R
H53B H 0.0805 0.4070 -0.0619 0.059 Uiso 1 1 calc R
H53C H 0.0145 0.4156 -0.1404 0.059 Uiso 1 1 calc R
C54 C -0.2625(4) 0.19844(19) -0.1060(3) 0.0233(10) Uani 1 1 d .
H54 H -0.2219 0.1824 -0.0614 0.028 Uiso 1 1 calc R
C55 C -0.2482(4) 0.1607(2) -0.1854(3) 0.0311(12) Uani 1 1 d .
H55A H -0.2865 0.1760 -0.2304 0.047 Uiso 1 1 calc R
H55B H -0.2661 0.1206 -0.1738 0.047 Uiso 1 1 calc R
H55C H -0.1831 0.1619 -0.2018 0.047 Uiso 1 1 calc R
C56 C -0.3646(4) 0.1949(2) -0.0751(3) 0.0315(12) Uani 1 1 d .
H56A H -0.3717 0.2184 -0.0251 0.047 Uiso 1 1 calc R
H56B H -0.3801 0.1545 -0.0625 0.047 Uiso 1 1 calc R
H56C H -0.4059 0.2094 -0.1184 0.047 Uiso 1 1 calc R
N1 N 0.3616(3) 0.23926(15) 0.00998(19) 0.0200(9) Uani 1 1 d .
N2 N 0.4325(3) 0.29020(15) -0.0849(2) 0.0213(9) Uani 1 1 d .
N3 N -0.1379(3) 0.26455(14) 0.0071(2) 0.0197(8) Uani 1 1 d .
N4 N -0.0693(3) 0.21516(15) 0.1040(2) 0.0199(8) Uani 1 1 d .
Cl1 Cl 0.52437(9) 0.27362(5) 0.20008(6) 0.0308(3) Uani 1 1 d .
Cl2 Cl 0.02394(9) 0.22525(5) -0.18190(6) 0.0310(3) Uani 1 1 d .
Cr1 Cr 0.50654(6) 0.33361(3) 0.08464(3) 0.02065(17) Uani 1 1 d .
Cr2 Cr 0.00499(6) 0.16783(3) -0.06409(3) 0.01974(17) Uani 1 1 d .

loop_
_atom_site_aniso_label
_atom_site_aniso_U_11
_atom_site_aniso_U_22
_atom_site_aniso_U_33
_atom_site_aniso_U_23
_atom_site_aniso_U_13
_atom_site_aniso_U_12
C1 0.019(3) 0.021(2) 0.019(2) 0.0044(17) 0.0040(17) 0.005(2)
C2 0.041(4) 0.025(2) 0.020(2) 0.0011(19) -0.004(2) 0.000(2)
C3 0.028(3) 0.026(3) 0.024(2) -0.001(2) -0.004(2) -0.001(2)
C4 0.034(3) 0.028(2) 0.0176(17) 0.0044(17) 0.009(2) 0.007(3)
C5 0.042(4) 0.019(2) 0.032(2) 0.0087(18) 0.003(3) 0.000(2)
C6 0.029(3) 0.018(2) 0.031(2) 0.0047(18) 0.003(2) -0.007(2)
C7 0.032(3) 0.018(2) 0.033(3) 0.002(2) 0.009(2) 0.000(2)
C8 0.027(3) 0.015(2) 0.039(3) 0.0016(19) -0.003(2) -0.003(2)
C9 0.029(3) 0.011(2) 0.031(2) 0.0000(17) -0.001(2) -0.004(2)
C10 0.027(3) 0.012(2) 0.033(2) 0.0076(18) 0.003(2) 0.000(2)
C11 0.029(3) 0.017(2) 0.043(3) 0.010(2) 0.001(2) 0.003(2)
C12 0.040(4) 0.020(3) 0.056(3) 0.004(2) 0.010(3) 0.003(2)
C13 0.052(4) 0.018(2) 0.043(3) -0.004(2) 0.022(3) 0.000(2)
C14 0.037(3) 0.016(2) 0.039(2) -0.0010(18) 0.004(3) -0.005(3)
C15 0.070(5) 0.030(3) 0.034(3) -0.007(2) -0.001(3) -0.002(3)
C16 0.037(4) 0.032(3) 0.060(3) 0.011(3) 0.001(3) 0.001(3)
C17 0.017(3) 0.019(2) 0.022(2) 0.0018(18) -0.0045(18) -0.012(2)
C18 0.027(3) 0.022(3) 0.024(2) 0.0010(19) 0.0018(19) -0.003(2)
C19 0.033(3) 0.015(2) 0.028(2) 0.0038(19) 0.002(2) 0.000(2)
C20 0.027(3) 0.029(3) 0.023(2) 0.004(2) 0.001(2) -0.007(2)
C21 0.019(3) 0.025(2) 0.023(2) 0.0009(19) 0.0009(19) -0.004(2)
C22 0.018(3) 0.019(2) 0.021(2) -0.0020(18) -0.0006(18) -0.0015(19)
C23 0.028(3) 0.020(2) 0.028(2) 0.0061(19) 0.003(2) 0.007(2)
C24 0.040(4) 0.023(3) 0.036(3) 0.001(2) 0.002(2) 0.004(2)
C25 0.034(3) 0.019(2) 0.043(3) -0.004(2) 0.001(2) -0.003(2)
C26 0.029(3) 0.021(2) 0.034(3) 0.008(2) 0.007(2) 0.002(2)
C27 0.027(4) 0.035(3) 0.051(3) 0.002(2) 0.002(2) 0.007(2)
C28 0.045(4) 0.032(3) 0.046(3) -0.007(2) 0.013(3) -0.002(3)
C29 0.023(3) 0.0081(19) 0.021(2) 0.0035(17) 0.0013(18) -0.0017(18)
C30 0.031(3) 0.028(3) 0.026(2) 0.002(2) 0.008(2) 0.009(2)
C31 0.026(3) 0.025(2) 0.022(2) 0.0016(19) 0.0055(19) 0.005(2)
C32 0.034(3) 0.020(2) 0.0176(17) 0.0006(16) -0.003(2) 0.009(2)
C33 0.043(4) 0.018(2) 0.027(2) 0.0028(17) -0.004(2) 0.000(2)
C34 0.030(3) 0.0123(19) 0.027(2) 0.0041(16) 0.000(2) 0.002(2)
C35 0.020(3) 0.021(2) 0.030(2) 0.0050(19) -0.001(2) 0.007(2)
C36 0.026(3) 0.024(3) 0.029(2) 0.005(2) 0.008(2) 0.007(2)
C37 0.036(4) 0.011(2) 0.029(2) 0.0020(17) 0.003(2) 0.005(2)
C38 0.036(3) 0.013(2) 0.021(2) 0.0034(17) 0.0011(19) 0.009(2)
C39 0.027(3) 0.012(2) 0.037(3) 0.0070(19) 0.002(2) 0.003(2)
C40 0.026(3) 0.022(2) 0.043(3) 0.004(2) -0.005(2) 0.001(2)
C41 0.052(4) 0.017(2) 0.033(3) -0.005(2) -0.011(3) 0.006(3)
C42 0.044(4) 0.014(2) 0.029(2) 0.0021(17) 0.002(3) 0.005(3)
C43 0.050(4) 0.031(3) 0.033(3) -0.007(2) 0.006(2) 0.004(3)
C44 0.024(3) 0.026(3) 0.056(3) 0.003(2) 0.009(2) 0.000(2)
C45 0.019(3) 0.023(2) 0.017(2) 0.0013(18) 0.0035(18) 0.004(2)
C46 0.021(3) 0.020(2) 0.022(2) 0.0004(18) 0.0057(18) 0.002(2)
C47 0.024(3) 0.025(2) 0.025(2) -0.002(2) -0.006(2) 0.001(2)
C48 0.025(3) 0.024(2) 0.026(2) 0.008(2) 0.003(2) 0.003(2)
C49 0.024(3) 0.015(2) 0.031(2) 0.0065(19) 0.003(2) 0.000(2)
C50 0.018(3) 0.019(2) 0.028(2) 0.0030(18) 0.0027(19) 0.002(2)
C51 0.027(3) 0.027(3) 0.032(2) 0.004(2) -0.003(2) -0.003(2)
C52 0.060(5) 0.031(3) 0.044(3) -0.009(2) -0.008(3) -0.007(3)
C53 0.035(4) 0.035(3) 0.049(3) 0.006(2) -0.006(2) -0.006(3)
C54 0.017(3) 0.023(2) 0.031(2) 0.005(2) -0.0028(19) 0.000(2)
C55 0.035(3) 0.022(2) 0.037(3) -0.001(2) 0.004(2) -0.002(2)
C56 0.030(3) 0.027(3) 0.038(3) 0.005(2) 0.005(2) -0.008(2)
N1 0.024(2) 0.0191(19) 0.0171(17) 0.0015(15) -0.0002(15) 0.0003(17)
N2 0.025(2) 0.0161(18) 0.0225(18) 0.0007(15) 0.0033(16) 0.0024(17)
N3 0.024(2) 0.0153(18) 0.0197(18) 0.0029(14) 0.0010(15) 0.0028(16)
N4 0.026(2) 0.0139(18) 0.0201(17) 0.0044(14) 0.0011(16) 0.0000(17)
Cl1 0.0365(8) 0.0300(6) 0.0259(5) 0.0086(5) -0.0086(5) -0.0069(5)
Cl2 0.0382(9) 0.0291(6) 0.0256(5) 0.0109(4) 0.0108(5) 0.0083(5)
Cr1 0.0242(5) 0.0159(3) 0.0218(3) 0.0014(3) 0.0006(4) -0.0025(3)
Cr2 0.0230(5) 0.0159(3) 0.0203(3) 0.0022(3) 0.0032(4) 0.0024(3)

loop_
_atom_type_symbol
_atom_type_description
_atom_type_scat_dispersion_real
_atom_type_scat_dispersion_imag
_atom_type_scat_source
C C 0.0033 0.0016 'International Tables Vol C Tables 4.2.6.8 and 6.1.1.4'
H H 0.0000 0.0000 'International Tables Vol C Tables 4.2.6.8 and 6.1.1.4'
N N 0.0061 0.0033 'International Tables Vol C Tables 4.2.6.8 and 6.1.1.4'
Cl Cl 0.1484 0.1585 'International Tables Vol C Tables 4.2.6.8 and 6.1.1.4'
Cr Cr 0.3209 0.6236 'International Tables Vol C Tables 4.2.6.8 and 6.1.1.4'

loop_
_geom_angle_atom_site_label_1
_geom_angle_atom_site_label_2
_geom_angle_atom_site_label_3
_geom_angle
N2 C1 N1 102.7(4)
N2 C1 Cr1 123.2(3)
N1 C1 Cr1 134.0(3)
C3 C2 N2 107.1(4)
C2 C3 N1 106.3(4)
N2 C4 C5 112.9(4)
C6 C5 C4 112.8(4)
C7 C6 C10 106.7(4)
C7 C6 C5 123.5(5)
C10 C6 C5 129.5(5)
C7 C6 Cr1 73.0(2)
C10 C6 Cr1 76.3(2)
C5 C6 Cr1 120.8(3)
C8 C7 C6 110.1(4)
C8 C7 Cr1 73.2(3)
C6 C7 Cr1 70.8(3)
C7 C8 C9 107.3(4)
C7 C8 Cr1 71.1(3)
C9 C8 Cr1 75.1(3)
C14 C9 C8 130.7(5)
C14 C9 C10 121.3(5)
C8 C9 C10 108.0(4)
C14 C9 Cr1 123.2(3)
C8 C9 Cr1 69.5(2)
C10 C9 Cr1 72.1(2)
C11 C10 C9 119.7(4)
C11 C10 C6 132.8(4)
C9 C10 C6 107.5(4)
C11 C10 Cr1 124.0(3)
C9 C10 Cr1 72.9(2)
C6 C10 Cr1 67.3(2)
C12 C11 C10 116.4(5)
C12 C11 C16 120.4(5)
C10 C11 C16 123.2(4)
C11 C12 C13 123.7(5)
C14 C13 C12 121.3(5)
C13 C14 C9 117.4(5)
C13 C14 C15 124.0(4)
C9 C14 C15 118.6(5)
C18 C17 C22 123.3(4)
C18 C17 N1 117.8(4)
C22 C17 N1 118.7(4)
C17 C18 C19 116.9(4)
C17 C18 C26 123.0(4)
C19 C18 C26 120.1(4)
C20 C19 C18 121.8(4)
C21 C20 C19 119.6(4)
C20 C21 C22 121.7(4)
C21 C22 C17 116.6(4)
C21 C22 C23 120.4(4)
C17 C22 C23 123.1(4)
C22 C23 C24 111.9(4)
C22 C23 C25 110.6(3)
C24 C23 C25 110.5(4)
C18 C26 C28 111.5(4)
C18 C26 C27 110.5(4)
C28 C26 C27 111.3(4)
N3 C29 N4 102.7(3)
N3 C29 Cr2 134.0(3)
N4 C29 Cr2 123.2(3)
C31 C30 N3 108.4(4)
C30 C31 N4 105.5(4)
N4 C32 C33 113.5(4)
C34 C33 C32 114.0(3)
C35 C34 C38 107.5(4)
C35 C34 C33 122.9(5)
C38 C34 C33 129.5(5)
C35 C34 Cr2 72.7(2)
C38 C34 Cr2 76.8(2)
C33 C34 Cr2 120.0(3)
C36 C35 C34 109.3(4)
C36 C35 Cr2 72.9(3)
C34 C35 Cr2 70.7(2)
C35 C36 C37 108.4(4)
C35 C36 Cr2 71.6(3)
C37 C36 Cr2 75.5(3)
C42 C37 C36 130.7(5)
C42 C37 C38 121.3(5)
C36 C37 C38 108.0(4)
C42 C37 Cr2 124.0(3)
C36 C37 Cr2 68.8(2)
C38 C37 Cr2 72.6(2)
C39 C38 C37 120.0(4)
C39 C38 C34 133.4(4)
C37 C38 C34 106.5(4)
C39 C38 Cr2 123.8(3)
C37 C38 Cr2 72.3(2)
C34 C38 Cr2 66.7(2)
C40 C39 C38 117.0(4)
C40 C39 C44 119.8(5)
C38 C39 C44 123.1(4)
C39 C40 C41 121.8(5)
C42 C41 C40 122.8(4)
C41 C42 C37 117.0(5)
C41 C42 C43 122.4(4)
C37 C42 C43 120.6(5)
C46 C45 C50 123.2(4)
C46 C45 N3 119.5(4)
C50 C45 N3 117.3(4)
C45 C46 C47 118.1(4)
C45 C46 C54 122.5(4)
C47 C46 C54 119.4(4)
C46 C47 C48 120.1(4)
C49 C48 C47 120.0(4)
C48 C49 C50 121.8(4)
C49 C50 C45 116.5(4)
C49 C50 C51 120.5(4)
C45 C50 C51 123.0(4)
C50 C51 C53 110.9(4)
C50 C51 C52 111.5(4)
C53 C51 C52 110.6(4)
C56 C54 C46 111.7(4)
C56 C54 C55 110.9(4)
C46 C54 C55 110.5(4)
C1 N1 C3 111.8(4)
C1 N1 C17 126.7(3)
C3 N1 C17 121.4(4)
C1 N2 C2 112.0(4)
C1 N2 C4 124.6(4)
C2 N2 C4 123.3(3)
C29 N3 C30 110.9(4)
C29 N3 C45 127.4(3)
C30 N3 C45 121.5(4)
C29 N4 C31 112.4(3)
C29 N4 C32 124.3(3)
C31 N4 C32 123.1(3)
C1 Cr1 C6 89.37(15)
C1 Cr1 C7 112.32(16)
C6 Cr1 C7 36.22(19)
C1 Cr1 Cl1 104.00(11)
C6 Cr1 Cl1 166.42(13)
C7 Cr1 Cl1 132.57(14)
C1 Cr1 C8 147.70(16)
C6 Cr1 C8 60.84(16)
C7 Cr1 C8 35.75(16)
Cl1 Cr1 C8 105.60(12)
C1 Cr1 C10 104.71(16)
C6 Cr1 C10 36.36(15)
C7 Cr1 C10 58.99(17)
Cl1 Cr1 C10 138.00(11)
C8 Cr1 C10 59.26(17)
C1 Cr1 C9 139.51(16)
C6 Cr1 C9 60.06(14)
C7 Cr1 C9 58.67(16)
Cl1 Cr1 C9 108.91(10)
C8 Cr1 C9 35.43(17)
C10 Cr1 C9 35.06(16)
C29 Cr2 C34 89.83(15)
C29 Cr2 C35 112.78(16)
C34 Cr2 C35 36.60(18)
C29 Cr2 Cl2 103.93(11)
C34 Cr2 Cl2 166.11(13)
C35 Cr2 Cl2 132.23(13)
C29 Cr2 C36 147.92(15)
C34 Cr2 C36 60.71(16)
C35 Cr2 C36 35.51(15)
Cl2 Cr2 C36 105.46(11)
C29 Cr2 C37 139.78(17)
C34 Cr2 C37 60.04(13)
C35 Cr2 C37 58.97(16)
Cl2 Cr2 C37 108.41(10)
C36 Cr2 C37 35.70(19)
C29 Cr2 C38 104.90(15)
C34 Cr2 C38 36.46(15)
C35 Cr2 C38 59.64(17)
Cl2 Cr2 C38 137.40(10)
C36 Cr2 C38 59.57(17)
C37 Cr2 C38 35.16(15)

loop_
_geom_bond_atom_site_label_1
_geom_bond_atom_site_label_2
_geom_bond_distance
C1 N2 1.365(5)
C1 N1 1.380(6)
C1 Cr1 2.075(4)
C2 C3 1.349(7)
C2 N2 1.380(6)
C3 N1 1.384(6)
C4 N2 1.478(6)
C4 C5 1.518(6)
C5 C6 1.503(6)
C6 C7 1.411(7)
C6 C10 1.449(6)
C6 Cr1 2.255(4)
C7 C8 1.410(6)
C7 Cr1 2.283(5)
C8 C9 1.430(7)
C8 Cr1 2.310(5)
C9 C14 1.426(6)
C9 C10 1.434(7)
C9 Cr1 2.385(4)
C10 C11 1.432(7)
C10 Cr1 2.374(4)
C11 C12 1.384(7)
C11 C16 1.490(7)
C12 C13 1.406(8)
C13 C14 1.367(8)
C14 C15 1.518(8)
C17 C18 1.390(6)
C17 C22 1.407(6)
C17 N1 1.460(5)
C18 C19 1.394(6)
C18 C26 1.524(7)
C19 C20 1.381(7)
C20 C21 1.379(6)
C21 C22 1.396(6)
C22 C23 1.512(6)
C23 C24 1.529(8)
C23 C25 1.531(6)
C26 C28 1.534(7)
C26 C27 1.536(7)
C29 N3 1.365(5)
C29 N4 1.367(5)
C29 Cr2 2.085(4)
C30 C31 1.332(7)
C30 N3 1.373(6)
C31 N4 1.379(6)
C32 N4 1.472(6)
C32 C33 1.522(5)
C33 C34 1.502(6)
C34 C35 1.427(7)
C34 C38 1.462(6)
C34 Cr2 2.259(4)
C35 C36 1.399(6)
C35 Cr2 2.286(4)
C36 C37 1.441(8)
C36 Cr2 2.302(5)
C37 C42 1.412(6)
C37 C38 1.445(6)
C37 Cr2 2.391(4)
C38 C39 1.412(7)
C38 Cr2 2.395(4)
C39 C40 1.385(6)
C39 C44 1.515(7)
C40 C41 1.424(8)
C41 C42 1.353(8)
C42 C43 1.502(7)
C45 C46 1.380(6)
C45 C50 1.407(6)
C45 N3 1.451(5)
C46 C47 1.394(6)
C46 C54 1.531(6)
C47 C48 1.398(6)
C48 C49 1.375(7)
C49 C50 1.390(6)
C50 C51 1.511(7)
C51 C53 1.523(7)
C51 C52 1.530(7)
C54 C56 1.531(7)
C54 C55 1.532(6)
Cl1 Cr1 2.2896(11)
Cl2 Cr2 2.2879(11)
